data_2012971
loop_
_publ_author_name
'Abdallah Khaoulana Idrissi'
'Mohamed Saadi'
'Mohamed Rafiq'
'Elizabeth M. Holt'

_publ_section_title
;
 2-Aminoanilinium phosphite
;
_journal_issue 10
_journal_name_full 'Acta Crystallographica Section C'
_journal_page_first o604
_journal_page_last o605
_journal_paper_doi 10.1107/S0108270102015184
_journal_volume 58
_journal_year 2002
_chemical_formula_iupac 'C6 H9 N2 1+, H2 P1 O3 1-'
_chemical_formula_moiety 'C6 H9 N2 1+, H2 P1 O3 1-'
_chemical_formula_sum 'C6 H11 N2 O3 P'
_chemical_formula_weight 190.14
_chemical_name_common 'o-phenylenediamine phosphite'
_chemical_name_systematic
;
2-Aminoanilinium phosphite
;
_space_group_IT_number 14
_symmetry_cell_setting monoclinic
_symmetry_space_group_name_Hall '-P 2ybc'
_symmetry_space_group_name_H-M 'P 1 21/c 1'
_atom_sites_solution_hydrogens geom
_atom_sites_solution_primary direct
_atom_sites_solution_secondary difmap
_cell_angle_alpha 90.00
_cell_angle_beta 110.16(3)
_cell_angle_gamma 90.00
_cell_formula_units_Z 4
_cell_length_a 11.212(8)
_cell_length_b 5.992(5)
_cell_length_c 13.204(14)
_cell_measurement_reflns_used 25
_cell_measurement_temperature 293(2)
_cell_measurement_theta_max 9.3
_cell_measurement_theta_min 4.1
_cell_volume 832.7(13)
_computing_cell_refinement XSCANS
_computing_data_collection 'XSCANS (Siemens, 1991)'
_computing_data_reduction XSCANS
_computing_molecular_graphics 'ORTEP-3 (Farrugia, 1997)'
_computing_structure_refinement 'SHELXL97 (Sheldrick, 1997)'
_computing_structure_solution 'SHELXS86 (Sheldrick, 1990)'
_diffrn_ambient_temperature 293(2)
_diffrn_measured_fraction_theta_full 0.984
_diffrn_measured_fraction_theta_max 0.984
_diffrn_measurement_device_type 'Siemens P4 four-circle '
_diffrn_measurement_method \q-2\q
_diffrn_radiation_monochromator 'highly oriented graphite crystal'
_diffrn_radiation_source 'fine-focus sealed tube'
_diffrn_radiation_type MoK\a
_diffrn_radiation_wavelength 0.71073
_diffrn_reflns_av_R_equivalents 0.0659
_diffrn_reflns_av_sigmaI/netI 0.0557
_diffrn_reflns_limit_h_max 1
_diffrn_reflns_limit_h_min -14
_diffrn_reflns_limit_k_max 1
_diffrn_reflns_limit_k_min -7
_diffrn_reflns_limit_l_max 16
_diffrn_reflns_limit_l_min -15
_diffrn_reflns_number 2306
_diffrn_reflns_theta_full 26.37
_diffrn_reflns_theta_max 26.37
_diffrn_reflns_theta_min 1.93
_diffrn_standards_decay_% 0
_diffrn_standards_interval_count 97
_diffrn_standards_number 3
_exptl_absorpt_coefficient_mu 0.299
_exptl_absorpt_correction_type none
_exptl_crystal_colour colorless
_exptl_crystal_density_diffrn 1.517
_exptl_crystal_density_method 'not measured'
_exptl_crystal_description needle
_exptl_crystal_F_000 400
_exptl_crystal_size_max 0.1
_exptl_crystal_size_mid 0.1
_exptl_crystal_size_min 0.1
_refine_diff_density_max 0.097
_refine_diff_density_min -0.087
_refine_ls_extinction_method none
_refine_ls_goodness_of_fit_ref 0.907
_refine_ls_hydrogen_treatment constr
_refine_ls_matrix_type full
_refine_ls_number_parameters 111
_refine_ls_number_reflns 1672
_refine_ls_number_restraints 0
_refine_ls_restrained_S_all 0.907
_refine_ls_R_factor_all 0.0715
_refine_ls_R_factor_gt 0.0585
_refine_ls_shift/su_max <0.001
_refine_ls_shift/su_mean 0.000
_refine_ls_structure_factor_coef Fsqd
_refine_ls_weighting_details 'calc w=1/[\s^2^(Fo^2^)+(0.1328P)^2^+0.2326P] where P = (Fo^2^+2Fc^2^)/3'
_refine_ls_weighting_scheme calc
_refine_ls_wR_factor_gt 0.1535
_refine_ls_wR_factor_ref 0.1668
_reflns_number_gt 1359
_reflns_number_total 1672
_reflns_threshold_expression I>2\s(I)
_cod_data_source_file fr1382.cif
_cod_data_source_block I
_cod_original_sg_symbol_H-M 'P 21/c'
_cod_database_code 2012971
_cod_database_fobs_code 2012971

loop_
_symmetry_equiv_pos_as_xyz
'x, y, z'
'-x, y+1/2, -z+1/2'
'-x, -y, -z'
'x, -y-1/2, z-1/2'

loop_
_atom_site_label
_atom_site_fract_x
_atom_site_fract_y
_atom_site_fract_z
_atom_site_U_iso_or_equiv
_atom_site_adp_type
_atom_site_calc_flag
_atom_site_refinement_flags
_atom_site_occupancy
_atom_site_disorder_assembly
_atom_site_disorder_group
_atom_site_type_symbol
P1 0.67177(7) 0.06825(11) 0.94968(5) 0.0286(3) Uani d . 1 . . P
H1 0.7698 0.0370 0.9441 0.050 Uiso d R 1 . . H
O1 0.6125(2) -0.1656(3) 0.93233(15) 0.0412(6) Uani d . 1 . . O
H11 0.6178 -0.2240 0.9924 0.050 Uiso d R 1 . . H
O2 0.6888(2) 0.1537(3) 1.05738(16) 0.0414(6) Uani d . 1 . . O
O3 0.5969(2) 0.2060(4) 0.85740(16) 0.0396(6) Uani d . 1 . . O
N1 0.6391(2) 0.5146(4) 0.72571(18) 0.0308(5) Uani d . 1 . . N
H1A 0.6478 0.4141 0.7784 0.050 Uiso d R 1 . . H
H1B 0.5636 0.5767 0.7189 0.050 Uiso d R 1 . . H
H1C 0.6404 0.4548 0.6636 0.050 Uiso d R 1 . . H
N2 0.6415(2) 0.9039(4) 0.61449(19) 0.0329(6) Uani d . 1 . . N
H2A 0.6494 1.0469 0.5968 0.050 Uiso d R 1 . . H
H2B 0.5647 0.8894 0.6212 0.050 Uiso d R 1 . . H
C1 0.7447(3) 0.6618(5) 0.7634(2) 0.0293(6) Uani d . 1 . . C
C2 0.7437(3) 0.8527(5) 0.7061(2) 0.0316(6) Uani d . 1 . . C
C3 0.8496(3) 0.9842(5) 0.7394(3) 0.0411(7) Uani d . 1 . . C
H3 0.8514 1.1153 0.7022 0.050 Uiso calc R 1 . . H
C4 0.9519(3) 0.9269(6) 0.8255(3) 0.0479(8) Uani d . 1 . . C
H4 1.0238 1.0169 0.8458 0.050 Uiso calc R 1 . . H
C5 0.9505(3) 0.7397(6) 0.8823(3) 0.0496(9) Uani d . 1 . . C
H5 1.0202 0.7030 0.9426 0.050 Uiso calc R 1 . . H
C6 0.8473(3) 0.6070(5) 0.8507(2) 0.0400(7) Uani d . 1 . . C
H6 0.8463 0.4770 0.8889 0.050 Uiso calc R 1 . . H

loop_
_atom_site_aniso_label
_atom_site_aniso_U_11
_atom_site_aniso_U_22
_atom_site_aniso_U_33
_atom_site_aniso_U_12
_atom_site_aniso_U_13
_atom_site_aniso_U_23
P1 0.0320(4) 0.0198(4) 0.0303(4) 0.0012(3) 0.0061(3) 0.0014(3)
O1 0.0592(14) 0.0223(11) 0.0342(10) -0.0069(10) 0.0060(9) -0.0009(8)
O2 0.0623(14) 0.0206(10) 0.0370(11) -0.0002(10) 0.0116(10) -0.0017(8)
O3 0.0435(12) 0.0291(11) 0.0387(11) -0.0012(9) 0.0044(9) 0.0116(8)
N1 0.0378(13) 0.0207(11) 0.0300(11) 0.0003(10) 0.0065(10) 0.0041(9)
N2 0.0412(13) 0.0178(11) 0.0349(12) -0.0007(9) 0.0070(10) 0.0028(9)
C1 0.0336(14) 0.0204(13) 0.0327(13) -0.0009(11) 0.0098(11) -0.0016(10)
C2 0.0376(15) 0.0231(13) 0.0318(13) 0.0024(11) 0.0089(12) -0.0019(11)
C3 0.0442(17) 0.0287(15) 0.0500(17) -0.0059(13) 0.0156(14) -0.0006(13)
C4 0.0351(16) 0.047(2) 0.055(2) -0.0106(14) 0.0066(14) -0.0064(15)
C5 0.0377(16) 0.050(2) 0.0494(18) 0.0050(15) -0.0006(14) 0.0041(16)
C6 0.0411(16) 0.0344(16) 0.0370(15) 0.0069(13) 0.0039(13) 0.0076(13)

loop_
_atom_type_symbol
_atom_type_description
_atom_type_scat_dispersion_real
_atom_type_scat_dispersion_imag
_atom_type_scat_source
C C 0.0033 0.0016 'International Tables Vol C Tables 4.2.6.8 and 6.1.1.4'
H H 0.0000 0.0000 'International Tables Vol C Tables 4.2.6.8 and 6.1.1.4'
N N 0.0061 0.0033 'International Tables Vol C Tables 4.2.6.8 and 6.1.1.4'
O O 0.0106 0.0060 'International Tables Vol C Tables 4.2.6.8 and 6.1.1.4'
P P 0.1023 0.0942 'International Tables Vol C Tables 4.2.6.8 and 6.1.1.4'

loop_
_geom_angle_atom_site_label_1
_geom_angle_atom_site_label_2
_geom_angle_atom_site_label_3
_geom_angle
_geom_angle_publ_flag
O2 P1 O3 117.08(14) yes
O2 P1 O1 111.72(12) yes
O3 P1 O1 107.12(13) yes
O2 P1 H1 108.3 no
O3 P1 H1 109.0 no
O1 P1 H1 102.6 no
P1 O1 H11 110.4 no
C1 N1 H1A 106.8 no
C1 N1 H1B 114.8 no
H1A N1 H1B 101.6 no
C1 N1 H1C 107.0 no
H1A N1 H1C 114.0 no
H1B N1 H1C 112.6 no
C2 N2 H2A 108.1 no
C2 N2 H2B 115.1 no
H2A N2 H2B 107.5 no
C6 C1 C2 120.9(3) yes
C6 C1 N1 120.4(3) yes
C2 C1 N1 118.5(3) yes
C3 C2 C1 117.6(3) yes
C3 C2 N2 121.3(3) yes
C1 C2 N2 121.0(3) yes
C4 C3 C2 121.0(3) yes
C4 C3 H3 119.5 no
C2 C3 H3 119.5 no
C3 C4 C5 120.6(3) yes
C3 C4 H4 119.7 no
C5 C4 H4 119.7 no
C4 C5 C6 119.4(3) yes
C4 C5 H5 120.3 no
C6 C5 H5 120.3 no
C1 C6 C5 120.4(3) yes
C1 C6 H6 119.8 no
C5 C6 H6 119.8 no

loop_
_geom_bond_atom_site_label_1
_geom_bond_atom_site_label_2
_geom_bond_site_symmetry_2
_geom_bond_distance
_geom_bond_publ_flag
P1 O2 . 1.461(3) yes
P1 O3 . 1.471(2) yes
P1 O1 . 1.534(2) yes
P1 H1 . 1.1421 no
O1 H11 . 0.8500 no
N1 C1 . 1.422(4) yes
N1 H1A . 0.90 no
N1 H1B . 0.90 no
N1 H1C . 0.90 no
N2 C2 . 1.384(4) yes
N2 H2A . 0.90 no
N2 H2B . 0.90 no
C1 C6 . 1.359(4) yes
C1 C2 . 1.370(4) yes
C2 C3 . 1.365(4) yes
C3 C4 . 1.352(5) yes
C3 H3 . 0.93 no
C4 C5 . 1.352(5) yes
C4 H4 . 0.93 no
C5 C6 . 1.346(5) yes
C5 H5 . 0.93 no
C6 H6 . 0.93 no

loop_
_geom_hbond_atom_site_label_D
_geom_hbond_atom_site_label_H
_geom_hbond_atom_site_label_A
_geom_hbond_site_symmetry_A
_geom_hbond_distance_DH
_geom_hbond_distance_HA
_geom_hbond_distance_DA
_geom_hbond_angle_DHA
N1 H1A O3 . 0.90 1.84 2.690(3) 157
N1 H1B O3 2_656 0.90 1.90 2.741(4) 155
N1 H1C O2 4_565 0.90 1.79 2.669(4) 164
N2 H2B O3 2_656 0.90 2.22 3.061(4) 156
N2 H2A O2 4_575 0.90 1.96 2.855(4) 172
O1 H11 N2 4_566 0.85 1.88 2.719(4) 168

loop_
_geom_torsion_atom_site_label_1
_geom_torsion_atom_site_label_2
_geom_torsion_atom_site_label_3
_geom_torsion_atom_site_label_4
_geom_torsion
_geom_torsion_publ_flag
C6 C1 C2 C3 0.5(4) no
N1 C1 C2 C3 -175.6(3) no
C6 C1 C2 N2 177.2(3) no
N1 C1 C2 N2 1.1(4) no
C1 C2 C3 C4 0.4(5) no
N2 C2 C3 C4 -176.4(3) no
C2 C3 C4 C5 -1.5(6) no
C3 C4 C5 C6 1.7(6) no
C2 C1 C6 C5 -0.2(5) no
N1 C1 C6 C5 175.8(3) no
C4 C5 C6 C1 -0.9(5) no

loop_
_cod_related_entry_id
_cod_related_entry_database
_cod_related_entry_code
1 ChemSpider 14717133
